data_7701184
loop_
_publ_author_name
'Almallah, Hamz\'e'
'Brenner, Eric'
'Matt, Dominique'
'Harrowfield, Jack'
'Jahjah, Mohamad'
'Hijazi, Akram'

_publ_section_title
;
 Palladium complexes of N-heterocyclic carbenes displaying an
 unsymmetrical N-alkylfluorenyl/N'-aryl substitution pattern and their
 behaviour in Suzuki-Miyaura cross coupling.
;
_journal_issue 38
_journal_name_full 'Dalton transactions (Cambridge, England : 2003)'
_journal_page_first 14516
_journal_page_last 14529
_journal_paper_doi 10.1039/c9dt02948f
_journal_volume 48
_journal_year 2019
_chemical_formula_moiety 'C33 H33 Cl2 N3 Pd'
_chemical_formula_sum 'C33 H33 Cl2 N3 Pd'
_chemical_formula_weight 648.92
_space_group_crystal_system monoclinic
_space_group_IT_number 14
_space_group_name_Hall '-P 2yn'
_space_group_name_H-M_alt 'P 1 21/n 1'
_symmetry_space_group_name_Hall '-P 2yn'
_symmetry_space_group_name_H-M 'P 1 21/n 1'
_atom_sites_solution_hydrogens geom
_atom_sites_solution_primary direct
_atom_sites_solution_secondary difmap
_audit_block_doi 10.5517/ccdc.csd.cc21pw5t
_audit_creation_method SHELXL-2014/7
_audit_update_record
;
2019-02-18 deposited with the CCDC.    2019-09-16 downloaded from the CCDC.
;
_cell_angle_alpha 90
_cell_angle_beta 93.3620(10)
_cell_angle_gamma 90
_cell_formula_units_Z 4
_cell_length_a 10.7502(2)
_cell_length_b 24.8309(5)
_cell_length_c 11.05370(10)
_cell_measurement_reflns_used 31340
_cell_measurement_temperature 173(2)
_cell_measurement_theta_max 27.485
_cell_measurement_theta_min 0.998
_cell_volume 2945.56(9)
_computing_cell_refinement 'Denzo (Nonius B.V., 1998)'
_computing_data_collection 'Collect (Nonius B.V., 1998)'
_computing_data_reduction 'Denzo (Nonius B.V., 1998)'
_computing_molecular_graphics 'PLATON 2003 (Spek, 2003)'
_computing_publication_material 'SHELXL-2014/7 (Sheldrick, 2014)'
_computing_structure_refinement 'SHELXL-2014/7 (Sheldrick, 2014)'
_computing_structure_solution 'SIR92 (Altomare & Giacovazzo, 1994)'
_diffrn_ambient_temperature 173(2)
_diffrn_measured_fraction_theta_full 1.000
_diffrn_measured_fraction_theta_max 1.000
_diffrn_measurement_device_type KappaCCD
_diffrn_measurement_method 'phi and omega scans'
_diffrn_radiation_type MoK\a
_diffrn_radiation_wavelength 0.71073
_diffrn_reflns_av_R_equivalents 0.1064
_diffrn_reflns_av_unetI/netI 0.0570
_diffrn_reflns_Laue_measured_fraction_full 1.000
_diffrn_reflns_Laue_measured_fraction_max 1.000
_diffrn_reflns_limit_h_max 13
_diffrn_reflns_limit_h_min -13
_diffrn_reflns_limit_k_max 32
_diffrn_reflns_limit_k_min -31
_diffrn_reflns_limit_l_max 14
_diffrn_reflns_limit_l_min -14
_diffrn_reflns_number 45352
_diffrn_reflns_point_group_measured_fraction_full 1.000
_diffrn_reflns_point_group_measured_fraction_max 1.000
_diffrn_reflns_theta_full 25.242
_diffrn_reflns_theta_max 27.476
_diffrn_reflns_theta_min 1.640
_diffrn_source 'sealed tube'
_exptl_absorpt_coefficient_mu 0.839
_exptl_absorpt_correction_T_max 1.17890
_exptl_absorpt_correction_T_min 0.66149
_exptl_absorpt_correction_type multi-scan
_exptl_absorpt_process_details sadabs
_exptl_crystal_colour yellow
_exptl_crystal_density_diffrn 1.463
_exptl_crystal_description prism
_exptl_crystal_F_000 1328
_exptl_crystal_size_max 0.20
_exptl_crystal_size_mid 0.14
_exptl_crystal_size_min 0.12
_refine_diff_density_max 0.576
_refine_diff_density_min -1.477
_refine_diff_density_rms 0.196
_refine_ls_extinction_method none
_refine_ls_goodness_of_fit_ref 1.085
_refine_ls_hydrogen_treatment constr
_refine_ls_matrix_type full
_refine_ls_number_parameters 356
_refine_ls_number_reflns 6751
_refine_ls_number_restraints 0
_refine_ls_restrained_S_all 1.085
_refine_ls_R_factor_all 0.0681
_refine_ls_R_factor_gt 0.0468
_refine_ls_shift/su_max 0.000
_refine_ls_shift/su_mean 0.000
_refine_ls_structure_factor_coef Fsqd
_refine_ls_weighting_details 'w=1/[\s^2^(Fo^2^)+(0.0260P)^2^+5.9879P] where P=(Fo^2^+2Fc^2^)/3'
_refine_ls_weighting_scheme calc
_refine_ls_wR_factor_gt 0.0912
_refine_ls_wR_factor_ref 0.1028
_reflns_Friedel_coverage 0.000
_reflns_number_gt 5502
_reflns_number_total 6751
_reflns_threshold_expression 'I > 2\s(I)'
_cod_data_source_file c9dt02948f2.cif
_cod_data_source_block dmha171130
_cod_depositor_comments 'Adding full bibliography for 7701184--7701187.cif.'
_cod_original_cell_volume 2945.57(9)
_cod_database_code 7701184
_shelx_shelxl_version_number 2014/7
_shelx_space_group_comment
;
The symmetry employed for this shelxl refinement is uniquely defined
by the following loop, which should always be used as a source of
symmetry information in preference to the above space-group names.
They are only intended as comments.
;

loop_
_space_group_symop_operation_xyz
'x, y, z'
'-x+1/2, y+1/2, -z+1/2'
'-x, -y, -z'
'x-1/2, -y-1/2, z-1/2'

loop_
_atom_site_label
_atom_site_type_symbol
_atom_site_fract_x
_atom_site_fract_y
_atom_site_fract_z
_atom_site_U_iso_or_equiv
_atom_site_adp_type
_atom_site_occupancy
_atom_site_site_symmetry_order
_atom_site_calc_flag
_atom_site_refinement_flags_posn
_atom_site_refinement_flags_adp
C1 C 0.6428(3) 0.34526(14) 0.2233(3) 0.0200(7) Uani 1 1 d . .
C2 C 0.4751(3) 0.29106(15) 0.2168(3) 0.0267(8) Uani 1 1 d . .
H2 H 0.3908 0.2796 0.2166 0.032 Uiso 1 1 calc R U
C3 C 0.5750(3) 0.25914(15) 0.2085(3) 0.0266(8) Uani 1 1 d . .
H3 H 0.5752 0.2210 0.2014 0.032 Uiso 1 1 calc R U
C4 C 0.4235(3) 0.38857(15) 0.2328(3) 0.0247(7) Uani 1 1 d . .
C5 C 0.3424(3) 0.38965(15) 0.1143(3) 0.0272(8) Uani 1 1 d . .
C6 C 0.3767(4) 0.40260(16) -0.0007(3) 0.0350(9) Uani 1 1 d . .
H6 H 0.4603 0.4122 -0.0146 0.042 Uiso 1 1 calc R U
C7 C 0.2855(4) 0.40119(18) -0.0959(4) 0.0434(10) Uani 1 1 d . .
H7 H 0.3071 0.4103 -0.1755 0.052 Uiso 1 1 calc R U
C8 C 0.1641(4) 0.38675(18) -0.0760(4) 0.0420(10) Uani 1 1 d . .
H8 H 0.1037 0.3856 -0.1422 0.050 Uiso 1 1 calc R U
C9 C 0.1290(3) 0.37382(16) 0.0400(4) 0.0357(9) Uani 1 1 d . .
H9 H 0.0456 0.3639 0.0533 0.043 Uiso 1 1 calc R U
C10 C 0.2187(3) 0.37578(15) 0.1357(3) 0.0272(8) Uani 1 1 d . .
C11 C 0.2098(3) 0.36616(14) 0.2655(3) 0.0262(8) Uani 1 1 d . .
C12 C 0.1082(3) 0.35336(15) 0.3328(4) 0.0323(9) Uani 1 1 d . .
H12 H 0.0276 0.3489 0.2943 0.039 Uiso 1 1 calc R U
C13 C 0.1274(4) 0.34734(16) 0.4569(4) 0.0370(9) Uani 1 1 d . .
H13 H 0.0589 0.3383 0.5036 0.044 Uiso 1 1 calc R U
C14 C 0.2440(4) 0.35416(17) 0.5144(4) 0.0375(9) Uani 1 1 d . .
H14 H 0.2544 0.3503 0.5999 0.045 Uiso 1 1 calc R U
C15 C 0.3467(3) 0.36661(15) 0.4480(3) 0.0307(8) Uani 1 1 d . .
H15 H 0.4272 0.3709 0.4870 0.037 Uiso 1 1 calc R U
C16 C 0.3282(3) 0.37247(14) 0.3244(3) 0.0238(7) Uani 1 1 d . .
C17 C 0.4850(3) 0.44234(15) 0.2662(3) 0.0276(8) Uani 1 1 d . .
H17A H 0.5403 0.4527 0.2016 0.033 Uiso 1 1 calc R U
H17B H 0.5376 0.4378 0.3421 0.033 Uiso 1 1 calc R U
C18 C 0.3925(4) 0.48804(16) 0.2837(4) 0.0388(10) Uani 1 1 d . .
H18A H 0.3427 0.4943 0.2067 0.047 Uiso 1 1 calc R U
H18B H 0.3347 0.4775 0.3459 0.047 Uiso 1 1 calc R U
C19 C 0.4584(4) 0.53980(18) 0.3224(5) 0.0555(13) Uani 1 1 d . .
H19A H 0.5153 0.5328 0.3932 0.083 Uiso 1 1 calc R U
H19B H 0.3966 0.5668 0.3433 0.083 Uiso 1 1 calc R U
H19C H 0.5059 0.5533 0.2558 0.083 Uiso 1 1 calc R U
C20 C 0.8040(3) 0.27093(14) 0.2134(3) 0.0227(7) Uani 1 1 d . .
C21 C 0.8534(3) 0.24816(14) 0.3206(3) 0.0240(7) Uani 1 1 d . .
C22 C 0.9672(3) 0.22147(15) 0.3170(3) 0.0252(7) Uani 1 1 d . .
H22 H 1.0022 0.2051 0.3888 0.030 Uiso 1 1 calc R U
C23 C 1.0310(3) 0.21808(15) 0.2115(3) 0.0254(7) Uani 1 1 d . .
C24 C 0.9783(3) 0.24143(15) 0.1075(3) 0.0273(8) Uani 1 1 d . .
H24 H 1.0217 0.2395 0.0352 0.033 Uiso 1 1 calc R U
C25 C 0.8635(3) 0.26772(14) 0.1047(3) 0.0240(7) Uani 1 1 d . .
C26 C 0.7873(3) 0.24977(17) 0.4371(3) 0.0337(9) Uani 1 1 d . .
H26A H 0.7701 0.2873 0.4582 0.051 Uiso 1 1 calc R U
H26B H 0.8401 0.2332 0.5021 0.051 Uiso 1 1 calc R U
H26C H 0.7087 0.2299 0.4268 0.051 Uiso 1 1 calc R U
C27 C 1.1539(3) 0.18824(16) 0.2091(3) 0.0299(8) Uani 1 1 d . .
H27A H 1.1580 0.1694 0.1316 0.045 Uiso 1 1 calc R U
H27B H 1.1602 0.1621 0.2756 0.045 Uiso 1 1 calc R U
H27C H 1.2228 0.2140 0.2186 0.045 Uiso 1 1 calc R U
C28 C 0.8048(3) 0.28722(17) -0.0133(3) 0.0335(9) Uani 1 1 d . .
H28A H 0.8670 0.2871 -0.0747 0.050 Uiso 1 1 calc R U
H28B H 0.7735 0.3239 -0.0034 0.050 Uiso 1 1 calc R U
H28C H 0.7356 0.2634 -0.0392 0.050 Uiso 1 1 calc R U
C29 C 0.9723(3) 0.47634(15) 0.1685(3) 0.0291(8) Uani 1 1 d . .
H29 H 0.9669 0.4542 0.0984 0.035 Uiso 1 1 calc R U
C30 C 1.0688(3) 0.51379(17) 0.1814(4) 0.0356(9) Uani 1 1 d . .
H30 H 1.1284 0.5167 0.1215 0.043 Uiso 1 1 calc R U
C31 C 1.0763(4) 0.54622(17) 0.2815(4) 0.0383(10) Uani 1 1 d . .
H31 H 1.1420 0.5717 0.2928 0.046 Uiso 1 1 calc R U
C32 C 0.9876(4) 0.54159(16) 0.3660(4) 0.0357(9) Uani 1 1 d . .
H32 H 0.9901 0.5642 0.4354 0.043 Uiso 1 1 calc R U
C33 C 0.8943(3) 0.50313(15) 0.3477(3) 0.0297(8) Uani 1 1 d . .
H33 H 0.8333 0.4999 0.4061 0.036 Uiso 1 1 calc R U
N1 N 0.5169(2) 0.34377(11) 0.2259(2) 0.0205(6) Uani 1 1 d . .
N2 N 0.6780(2) 0.29305(11) 0.2123(2) 0.0216(6) Uani 1 1 d . .
N3 N 0.8868(2) 0.47035(12) 0.2510(3) 0.0241(6) Uani 1 1 d . .
Cl1 Cl 0.72375(9) 0.42359(4) 0.02974(8) 0.0346(2) Uani 1 1 d . .
Cl2 Cl 0.77998(8) 0.39106(4) 0.44108(8) 0.0312(2) Uani 1 1 d . .
Pd1 Pd 0.75888(2) 0.40667(2) 0.23499(2) 0.02135(8) Uani 1 1 d . .

loop_
_atom_site_aniso_label
_atom_site_aniso_U_11
_atom_site_aniso_U_22
_atom_site_aniso_U_33
_atom_site_aniso_U_23
_atom_site_aniso_U_13
_atom_site_aniso_U_12
C1 0.0171(15) 0.0256(19) 0.0174(16) 0.0027(13) 0.0025(12) -0.0007(13)
C2 0.0213(17) 0.025(2) 0.0338(19) -0.0015(15) 0.0043(14) -0.0054(14)
C3 0.0237(18) 0.0226(19) 0.0336(19) -0.0046(15) 0.0032(14) -0.0057(14)
C4 0.0203(17) 0.0261(19) 0.0278(18) 0.0002(15) 0.0023(13) 0.0024(14)
C5 0.0214(17) 0.029(2) 0.0311(19) 0.0013(15) -0.0018(14) 0.0036(14)
C6 0.033(2) 0.040(2) 0.032(2) 0.0047(17) 0.0010(16) 0.0023(18)
C7 0.049(3) 0.051(3) 0.030(2) 0.0052(19) -0.0033(18) 0.004(2)
C8 0.042(2) 0.043(3) 0.039(2) -0.0007(19) -0.0133(18) 0.010(2)
C9 0.0249(19) 0.035(2) 0.046(2) -0.0061(18) -0.0078(16) 0.0063(16)
C10 0.0247(18) 0.024(2) 0.0328(19) -0.0036(15) 0.0002(14) 0.0044(14)
C11 0.0214(17) 0.0202(19) 0.037(2) -0.0047(15) 0.0037(14) 0.0022(14)
C12 0.0202(18) 0.028(2) 0.049(2) 0.0002(17) 0.0066(16) 0.0008(15)
C13 0.031(2) 0.033(2) 0.048(2) 0.0027(18) 0.0197(18) 0.0011(17)
C14 0.040(2) 0.036(2) 0.038(2) 0.0016(18) 0.0120(17) 0.0024(18)
C15 0.0287(19) 0.032(2) 0.032(2) -0.0013(16) 0.0010(15) 0.0012(16)
C16 0.0196(16) 0.0222(19) 0.0298(18) -0.0038(14) 0.0042(13) 0.0011(13)
C17 0.0203(17) 0.028(2) 0.0347(19) -0.0008(16) 0.0035(14) 0.0004(14)
C18 0.031(2) 0.027(2) 0.058(3) -0.0015(19) 0.0050(18) 0.0038(17)
C19 0.050(3) 0.027(2) 0.090(4) -0.008(2) 0.009(3) 0.001(2)
C20 0.0223(16) 0.0224(18) 0.0238(17) -0.0021(14) 0.0036(13) -0.0026(14)
C21 0.0242(17) 0.0257(19) 0.0227(16) -0.0012(14) 0.0066(13) -0.0033(14)
C22 0.0249(17) 0.028(2) 0.0225(17) 0.0012(14) 0.0025(13) 0.0000(15)
C23 0.0222(17) 0.0251(19) 0.0290(18) -0.0050(15) 0.0031(14) -0.0023(14)
C24 0.0244(17) 0.034(2) 0.0236(17) -0.0038(15) 0.0072(13) -0.0019(15)
C25 0.0236(17) 0.028(2) 0.0203(16) -0.0001(14) 0.0022(13) -0.0021(14)
C26 0.033(2) 0.044(2) 0.0252(18) 0.0061(17) 0.0101(15) 0.0065(18)
C27 0.0237(18) 0.037(2) 0.0290(19) -0.0059(16) 0.0051(14) 0.0022(16)
C28 0.034(2) 0.043(2) 0.0229(18) 0.0026(16) 0.0005(15) 0.0035(17)
C29 0.0217(17) 0.033(2) 0.0331(19) 0.0029(16) 0.0053(14) 0.0004(15)
C30 0.0230(18) 0.041(2) 0.043(2) 0.0127(19) 0.0050(16) -0.0066(16)
C31 0.031(2) 0.033(2) 0.049(2) 0.0100(19) -0.0082(17) -0.0116(17)
C32 0.039(2) 0.028(2) 0.040(2) -0.0007(17) -0.0064(17) -0.0043(17)
C33 0.0301(19) 0.028(2) 0.0314(19) 0.0000(16) 0.0036(15) -0.0013(15)
N1 0.0154(13) 0.0212(15) 0.0248(14) -0.0005(11) 0.0015(10) -0.0020(11)
N2 0.0186(13) 0.0220(16) 0.0245(14) -0.0006(12) 0.0035(11) -0.0012(11)
N3 0.0186(14) 0.0254(16) 0.0284(15) 0.0034(12) 0.0028(11) -0.0011(12)
Cl1 0.0355(5) 0.0434(6) 0.0250(4) 0.0068(4) 0.0024(4) -0.0125(4)
Cl2 0.0327(5) 0.0367(5) 0.0240(4) 0.0021(4) 0.0004(3) -0.0099(4)
Pd1 0.01794(13) 0.02311(15) 0.02328(14) 0.00057(11) 0.00362(9) -0.00321(10)

loop_
_atom_type_symbol
_atom_type_description
_atom_type_scat_dispersion_real
_atom_type_scat_dispersion_imag
_atom_type_scat_source
C C 0.0033 0.0016 'International Tables Vol C Tables 4.2.6.8 and 6.1.1.4'
H H 0.0000 0.0000 'International Tables Vol C Tables 4.2.6.8 and 6.1.1.4'
N N 0.0061 0.0033 'International Tables Vol C Tables 4.2.6.8 and 6.1.1.4'
Cl Cl 0.1484 0.1585 'International Tables Vol C Tables 4.2.6.8 and 6.1.1.4'
Pd Pd -0.9988 1.0072 'International Tables Vol C Tables 4.2.6.8 and 6.1.1.4'

loop_
_geom_angle_atom_site_label_1
_geom_angle_atom_site_label_2
_geom_angle_atom_site_label_3
_geom_angle
N1 C1 N2 105.1(3)
N1 C1 Pd1 130.5(2)
N2 C1 Pd1 124.5(2)
C3 C2 N1 107.8(3)
C3 C2 H2 126.1
N1 C2 H2 126.1
C2 C3 N2 106.2(3)
C2 C3 H3 126.9
N2 C3 H3 126.9
N1 C4 C17 112.2(3)
N1 C4 C5 108.6(3)
C17 C4 C5 114.1(3)
N1 C4 C16 108.3(3)
C17 C4 C16 111.4(3)
C5 C4 C16 101.6(3)
C6 C5 C10 121.2(3)
C6 C5 C4 128.4(3)
C10 C5 C4 110.4(3)
C5 C6 C7 118.3(4)
C5 C6 H6 120.9
C7 C6 H6 120.9
C8 C7 C6 120.9(4)
C8 C7 H7 119.5
C6 C7 H7 119.5
C7 C8 C9 121.0(4)
C7 C8 H8 119.5
C9 C8 H8 119.5
C10 C9 C8 118.6(4)
C10 C9 H9 120.7
C8 C9 H9 120.7
C9 C10 C5 120.1(3)
C9 C10 C11 131.2(3)
C5 C10 C11 108.7(3)
C12 C11 C16 119.7(3)
C12 C11 C10 131.2(3)
C16 C11 C10 109.1(3)
C13 C12 C11 118.6(3)
C13 C12 H12 120.7
C11 C12 H12 120.7
C14 C13 C12 121.4(3)
C14 C13 H13 119.3
C12 C13 H13 119.3
C13 C14 C15 120.7(4)
C13 C14 H14 119.7
C15 C14 H14 119.7
C16 C15 C14 118.2(3)
C16 C15 H15 120.9
C14 C15 H15 120.9
C15 C16 C11 121.5(3)
C15 C16 C4 128.3(3)
C11 C16 C4 110.2(3)
C4 C17 C18 113.9(3)
C4 C17 H17A 108.8
C18 C17 H17A 108.8
C4 C17 H17B 108.8
C18 C17 H17B 108.8
H17A C17 H17B 107.7
C19 C18 C17 111.6(3)
C19 C18 H18A 109.3
C17 C18 H18A 109.3
C19 C18 H18B 109.3
C17 C18 H18B 109.3
H18A C18 H18B 108.0
C18 C19 H19A 109.5
C18 C19 H19B 109.5
H19A C19 H19B 109.5
C18 C19 H19C 109.5
H19A C19 H19C 109.5
H19B C19 H19C 109.5
C21 C20 C25 122.6(3)
C21 C20 N2 117.9(3)
C25 C20 N2 119.1(3)
C20 C21 C22 117.4(3)
C20 C21 C26 122.8(3)
C22 C21 C26 119.7(3)
C23 C22 C21 122.0(3)
C23 C22 H22 119.0
C21 C22 H22 119.0
C24 C23 C22 118.3(3)
C24 C23 C27 120.5(3)
C22 C23 C27 121.2(3)
C23 C24 C25 122.4(3)
C23 C24 H24 118.8
C25 C24 H24 118.8
C24 C25 C20 117.2(3)
C24 C25 C28 119.9(3)
C20 C25 C28 122.7(3)
C21 C26 H26A 109.5
C21 C26 H26B 109.5
H26A C26 H26B 109.5
C21 C26 H26C 109.5
H26A C26 H26C 109.5
H26B C26 H26C 109.5
C23 C27 H27A 109.5
C23 C27 H27B 109.5
H27A C27 H27B 109.5
C23 C27 H27C 109.5
H27A C27 H27C 109.5
H27B C27 H27C 109.5
C25 C28 H28A 109.5
C25 C28 H28B 109.5
H28A C28 H28B 109.5
C25 C28 H28C 109.5
H28A C28 H28C 109.5
H28B C28 H28C 109.5
N3 C29 C30 122.7(4)
N3 C29 H29 118.6
C30 C29 H29 118.6
C31 C30 C29 118.9(3)
C31 C30 H30 120.5
C29 C30 H30 120.5
C30 C31 C32 119.3(4)
C30 C31 H31 120.4
C32 C31 H31 120.4
C31 C32 C33 118.7(4)
C31 C32 H32 120.6
C33 C32 H32 120.6
N3 C33 C32 122.8(3)
N3 C33 H33 118.6
C32 C33 H33 118.6
C1 N1 C2 110.1(3)
C1 N1 C4 130.7(3)
C2 N1 C4 119.2(3)
C1 N2 C3 110.8(3)
C1 N2 C20 128.4(3)
C3 N2 C20 120.6(3)
C29 N3 C33 117.6(3)
C29 N3 Pd1 119.9(2)
C33 N3 Pd1 122.2(2)
C1 Pd1 N3 178.02(12)
C1 Pd1 Cl2 87.72(9)
N3 Pd1 Cl2 90.99(8)
C1 Pd1 Cl1 90.56(9)
N3 Pd1 Cl1 90.82(8)
Cl2 Pd1 Cl1 176.16(3)

loop_
_geom_bond_atom_site_label_1
_geom_bond_atom_site_label_2
_geom_bond_distance
C1 N1 1.356(4)
C1 N2 1.358(4)
C1 Pd1 1.970(3)
C2 C3 1.342(5)
C2 N1 1.386(4)
C2 H2 0.9500
C3 N2 1.390(4)
C3 H3 0.9500
C4 N1 1.504(4)
C4 C17 1.526(5)
C4 C5 1.531(5)
C4 C16 1.534(5)
C5 C6 1.382(5)
C5 C10 1.407(5)
C6 C7 1.396(5)
C6 H6 0.9500
C7 C8 1.384(6)
C7 H7 0.9500
C8 C9 1.394(6)
C8 H8 0.9500
C9 C10 1.389(5)
C9 H9 0.9500
C10 C11 1.464(5)
C11 C12 1.394(5)
C11 C16 1.404(5)
C12 C13 1.383(6)
C12 H12 0.9500
C13 C14 1.383(6)
C13 H13 0.9500
C14 C15 1.396(5)
C14 H14 0.9500
C15 C16 1.377(5)
C15 H15 0.9500
C17 C18 1.528(5)
C17 H17A 0.9900
C17 H17B 0.9900
C18 C19 1.517(6)
C18 H18A 0.9900
C18 H18B 0.9900
C19 H19A 0.9800
C19 H19B 0.9800
C19 H19C 0.9800
C20 C21 1.390(5)
C20 C25 1.397(4)
C20 N2 1.460(4)
C21 C22 1.394(5)
C21 C26 1.507(4)
C22 C23 1.390(5)
C22 H22 0.9500
C23 C24 1.379(5)
C23 C27 1.516(5)
C24 C25 1.395(5)
C24 H24 0.9500
C25 C28 1.496(5)
C26 H26A 0.9800
C26 H26B 0.9800
C26 H26C 0.9800
C27 H27A 0.9800
C27 H27B 0.9800
C27 H27C 0.9800
C28 H28A 0.9800
C28 H28B 0.9800
C28 H28C 0.9800
C29 N3 1.340(4)
C29 C30 1.394(5)
C29 H29 0.9500
C30 C31 1.368(6)
C30 H30 0.9500
C31 C32 1.378(6)
C31 H31 0.9500
C32 C33 1.391(5)
C32 H32 0.9500
C33 N3 1.342(5)
C33 H33 0.9500
N3 Pd1 2.096(3)
Cl1 Pd1 2.3164(9)
Cl2 Pd1 2.3088(9)

loop_
_geom_torsion_atom_site_label_1
_geom_torsion_atom_site_label_2
_geom_torsion_atom_site_label_3
_geom_torsion_atom_site_label_4
_geom_torsion
N1 C2 C3 N2 -0.2(4)
N1 C4 C5 C6 -67.2(5)
C17 C4 C5 C6 58.8(5)
C16 C4 C5 C6 178.8(4)
N1 C4 C5 C10 113.7(3)
C17 C4 C5 C10 -120.3(3)
C16 C4 C5 C10 -0.3(4)
C10 C5 C6 C7 -0.5(6)
C4 C5 C6 C7 -179.5(4)
C5 C6 C7 C8 -0.6(6)
C6 C7 C8 C9 0.8(7)
C7 C8 C9 C10 0.1(6)
C8 C9 C10 C5 -1.1(6)
C8 C9 C10 C11 178.0(4)
C6 C5 C10 C9 1.3(6)
C4 C5 C10 C9 -179.5(3)
C6 C5 C10 C11 -178.0(3)
C4 C5 C10 C11 1.2(4)
C9 C10 C11 C12 -1.7(7)
C5 C10 C11 C12 177.5(4)
C9 C10 C11 C16 179.1(4)
C5 C10 C11 C16 -1.7(4)
C16 C11 C12 C13 0.2(5)
C10 C11 C12 C13 -178.9(4)
C11 C12 C13 C14 0.5(6)
C12 C13 C14 C15 -1.0(6)
C13 C14 C15 C16 0.7(6)
C14 C15 C16 C11 -0.1(6)
C14 C15 C16 C4 176.8(4)
C12 C11 C16 C15 -0.4(5)
C10 C11 C16 C15 178.9(3)
C12 C11 C16 C4 -177.8(3)
C10 C11 C16 C4 1.5(4)
N1 C4 C16 C15 67.9(5)
C17 C4 C16 C15 -56.0(5)
C5 C4 C16 C15 -177.9(4)
N1 C4 C16 C11 -115.0(3)
C17 C4 C16 C11 121.2(3)
C5 C4 C16 C11 -0.7(4)
N1 C4 C17 C18 -175.6(3)
C5 C4 C17 C18 60.4(4)
C16 C4 C17 C18 -53.9(4)
C4 C17 C18 C19 177.3(4)
C25 C20 C21 C22 0.2(5)
N2 C20 C21 C22 172.5(3)
C25 C20 C21 C26 -177.7(3)
N2 C20 C21 C26 -5.4(5)
C20 C21 C22 C23 1.0(5)
C26 C21 C22 C23 179.0(3)
C21 C22 C23 C24 -0.8(5)
C21 C22 C23 C27 -179.2(3)
C22 C23 C24 C25 -0.5(5)
C27 C23 C24 C25 177.9(3)
C23 C24 C25 C20 1.6(5)
C23 C24 C25 C28 -173.6(3)
C21 C20 C25 C24 -1.5(5)
N2 C20 C25 C24 -173.7(3)
C21 C20 C25 C28 173.6(3)
N2 C20 C25 C28 1.4(5)
N3 C29 C30 C31 -0.6(6)
C29 C30 C31 C32 -0.9(6)
C30 C31 C32 C33 1.3(6)
C31 C32 C33 N3 -0.1(6)
N2 C1 N1 C2 0.1(4)
Pd1 C1 N1 C2 -178.9(2)
N2 C1 N1 C4 -177.8(3)
Pd1 C1 N1 C4 3.3(5)
C3 C2 N1 C1 0.0(4)
C3 C2 N1 C4 178.2(3)
C17 C4 N1 C1 -13.1(5)
C5 C4 N1 C1 114.0(4)
C16 C4 N1 C1 -136.5(3)
C17 C4 N1 C2 169.2(3)
C5 C4 N1 C2 -63.7(4)
C16 C4 N1 C2 45.8(4)
N1 C1 N2 C3 -0.2(4)
Pd1 C1 N2 C3 178.8(2)
N1 C1 N2 C20 -175.4(3)
Pd1 C1 N2 C20 3.6(5)
C2 C3 N2 C1 0.2(4)
C2 C3 N2 C20 175.9(3)
C21 C20 N2 C1 99.6(4)
C25 C20 N2 C1 -87.8(4)
C21 C20 N2 C3 -75.2(4)
C25 C20 N2 C3 97.4(4)
C30 C29 N3 C33 1.8(5)
C30 C29 N3 Pd1 -172.3(3)
C32 C33 N3 C29 -1.4(5)
C32 C33 N3 Pd1 172.5(3)
